data_4033463
loop_
_publ_author_name
'Kim, Kelly E.'
'Adams, Ashley M.'
'Chiappini, Nicholas D.'
'Du Bois, J.'
'Stoltz, Brian M.'

_publ_section_title
;
 Cyanthiwigin Natural Product Core as a Complex Molecular Scaffold for
 Comparative Late-Stage C-H Functionalization Studies.
;
_journal_issue 6
_journal_name_full 'The Journal of organic chemistry'
_journal_page_first 3023
_journal_page_last 3033
_journal_paper_doi 10.1021/acs.joc.7b03291
_journal_volume 83
_journal_year 2018
_chemical_absolute_configuration ad
_chemical_formula_sum 'C17 H26 O2'
_chemical_formula_weight 262.38
_space_group_crystal_system monoclinic
_space_group_IT_number 4
_space_group_name_Hall 'P 2yb'
_space_group_name_H-M_alt 'P 1 21 1'
_symmetry_space_group_name_Hall 'P 2yb'
_symmetry_space_group_name_H-M 'P 1 21 1'
_atom_sites_solution_hydrogens geom
_atom_sites_solution_primary direct
_atom_sites_solution_secondary difmap
_audit_creation_method SHELXL-2014/7
_cell_angle_alpha 90
_cell_angle_beta 99.507(2)
_cell_angle_gamma 90
_cell_formula_units_Z 2
_cell_length_a 9.4497(4)
_cell_length_b 6.4699(3)
_cell_length_c 12.5564(6)
_cell_measurement_reflns_used 6105
_cell_measurement_temperature 100(2)
_cell_measurement_theta_max 74.47
_cell_measurement_theta_min 3.57
_cell_volume 757.14(6)
_computing_cell_refinement 'SAINT v8.37A (Bruker-AXS, 2007)'
_computing_data_collection 'APEX3 v2016.5-0 (Bruker-AXS, 2016)'
_computing_data_reduction 'SAINT v8.37A (Bruker-AXS, 2007)'
_computing_molecular_graphics 'Bruker SHELXTL'
_computing_publication_material 'Bruker SHELXTL'
_computing_structure_refinement 'SHELXL-2014/7 (Sheldrick, 2014)'
_computing_structure_solution 'SHELXS-2013/1 (Sheldrick, 2013)'
_diffrn_ambient_temperature 100(2)
_diffrn_detector_area_resol_mean 10.24
_diffrn_measured_fraction_theta_full 0.999
_diffrn_measured_fraction_theta_max 0.996
_diffrn_measurement_device_type 'Bruker D8 VENTURE Kappa Duo PHOTON 100 CMOS'
_diffrn_measurement_method '\f and \w scans'
_diffrn_radiation_type CuK\a
_diffrn_radiation_wavelength 1.54178
_diffrn_reflns_av_R_equivalents 0.0473
_diffrn_reflns_av_unetI/netI 0.0489
_diffrn_reflns_Laue_measured_fraction_full 0.999
_diffrn_reflns_Laue_measured_fraction_max 0.996
_diffrn_reflns_limit_h_max 11
_diffrn_reflns_limit_h_min -11
_diffrn_reflns_limit_k_max 7
_diffrn_reflns_limit_k_min -8
_diffrn_reflns_limit_l_max 15
_diffrn_reflns_limit_l_min -14
_diffrn_reflns_number 8282
_diffrn_reflns_point_group_measured_fraction_full 0.996
_diffrn_reflns_point_group_measured_fraction_max 0.983
_diffrn_reflns_theta_full 67.679
_diffrn_reflns_theta_max 74.508
_diffrn_reflns_theta_min 3.569
_diffrn_source 'I\mS HB micro-focus sealed tube'
_exptl_absorpt_coefficient_mu 0.569
_exptl_absorpt_correction_T_max 0.7538
_exptl_absorpt_correction_T_min 0.5623
_exptl_absorpt_correction_type multi-scan
_exptl_absorpt_process_details 'SADABS-2016/2 (Sheldrick, 2014)'
_exptl_crystal_colour colourless
_exptl_crystal_density_diffrn 1.151
_exptl_crystal_density_method 'not measured'
_exptl_crystal_description needle
_exptl_crystal_F_000 288
_exptl_crystal_size_max 0.350
_exptl_crystal_size_mid 0.050
_exptl_crystal_size_min 0.050
_refine_diff_density_max 0.196
_refine_diff_density_min -0.190
_refine_diff_density_rms 0.044
_refine_ls_abs_structure_details
; 
 Flack x determined using 1177 quotients [(I+)-(I-)]/[(I+)+(I-)] 
 (Parsons, Flack and Wagner, Acta Cryst. B69 (2013) 249-259). 
 Bayesian Statistics 
 Student_T Nu      100 
 Select Pairs     1357 
 Theta_Min ..     7.73 
 Theta_Max ..    74.33 
 P2(true)....    1.000 
 P3(true)....    1.000 
 P3(rac-twin)  0.9E-06 
 P3(false) ..  0.7E-18 
 G ..........   1.4872 
 G (su) .....   0.2667 
 Hooft y ... -0.24(13) 
;
_refine_ls_abs_structure_Flack -0.23(15)
_refine_ls_extinction_method none
_refine_ls_goodness_of_fit_ref 1.062
_refine_ls_hydrogen_treatment constr
_refine_ls_matrix_type full
_refine_ls_number_parameters 175
_refine_ls_number_reflns 3039
_refine_ls_number_restraints 1
_refine_ls_restrained_S_all 1.062
_refine_ls_R_factor_all 0.0422
_refine_ls_R_factor_gt 0.0380
_refine_ls_shift/su_max 0.000
_refine_ls_shift/su_mean 0.000
_refine_ls_structure_factor_coef Fsqd
_refine_ls_weighting_details 'w=1/[\s^2^(Fo^2^)+(0.0434P)^2^+0.0815P] where P=(Fo^2^+2Fc^2^)/3'
_refine_ls_weighting_scheme calc
_refine_ls_wR_factor_gt 0.0898
_refine_ls_wR_factor_ref 0.0924
_reflns_Friedel_coverage 0.807
_reflns_Friedel_fraction_full 0.993
_reflns_Friedel_fraction_max 0.969
_reflns_number_gt 2814
_reflns_number_total 3039
_reflns_threshold_expression 'I > 2\s(I)'
_cod_data_source_file jo7b03291_si_002.cif
_cod_data_source_block P16423
_cod_depositor_comments 'Adding full bibliography for 4033463.cif.'
_cod_database_code 4033463
_shelx_shelxl_version_number 2014/7
_shelx_space_group_comment
; 
The symmetry employed for this shelxl refinement is uniquely defined 
by the following loop, which should always be used as a source of 
symmetry information in preference to the above space-group names. 
They are only intended as comments. 
;
_shelx_estimated_absorpt_t_min 0.826
_shelx_estimated_absorpt_t_max 0.972

loop_
_space_group_symop_operation_xyz
'x, y, z'
'-x, y+1/2, -z'

loop_
_atom_site_label
_atom_site_type_symbol
_atom_site_fract_x
_atom_site_fract_y
_atom_site_fract_z
_atom_site_U_iso_or_equiv
_atom_site_adp_type
_atom_site_occupancy
_atom_site_site_symmetry_order
_atom_site_calc_flag
_atom_site_refinement_flags_posn
_atom_site_refinement_flags_adp
C1 C 0.6553(2) 0.6937(3) 0.44923(17) 0.0169(4) Uani 1 1 d . .
O1 O 0.60639(16) 0.8638(2) 0.46014(12) 0.0226(3) Uani 1 1 d . .
C2 C 0.7176(2) 0.5540(3) 0.54233(17) 0.0207(4) Uani 1 1 d . .
H2A H 0.6460 0.5271 0.5900 0.025 Uiso 1 1 calc R U
H2B H 0.8037 0.6175 0.5856 0.025 Uiso 1 1 calc R U
C3 C 0.7566(2) 0.3544(3) 0.48926(18) 0.0216(4) Uani 1 1 d . .
H3A H 0.6769 0.2536 0.4829 0.026 Uiso 1 1 calc R U
H3B H 0.8437 0.2911 0.5314 0.026 Uiso 1 1 calc R U
C4 C 0.7846(2) 0.4238(3) 0.37540(19) 0.0210(4) Uani 1 1 d . .
C15 C 0.9315(2) 0.5285(4) 0.3839(2) 0.0329(6) Uani 1 1 d . .
H15A H 1.0069 0.4302 0.4132 0.049 Uiso 1 1 calc R U
H15B H 0.9353 0.6485 0.4319 0.049 Uiso 1 1 calc R U
H15C H 0.9464 0.5737 0.3121 0.049 Uiso 1 1 calc R U
C5 C 0.7780(3) 0.2338(3) 0.3043(2) 0.0258(5) Uani 1 1 d . .
O2 O 0.8861(2) 0.1348(3) 0.29747(19) 0.0461(5) Uani 1 1 d . .
C6 C 0.6324(3) 0.1641(3) 0.24780(18) 0.0235(5) Uani 1 1 d . .
H6A H 0.5838 0.0884 0.3000 0.028 Uiso 1 1 calc R U
H6B H 0.6454 0.0667 0.1894 0.028 Uiso 1 1 calc R U
C7 C 0.5353(2) 0.3429(3) 0.19914(17) 0.0195(4) Uani 1 1 d . .
C16 C 0.6076(3) 0.4467(3) 0.11212(19) 0.0252(5) Uani 1 1 d . .
H16A H 0.7081 0.4766 0.1417 0.038 Uiso 1 1 calc R U
H16B H 0.5576 0.5759 0.0891 0.038 Uiso 1 1 calc R U
H16C H 0.6032 0.3539 0.0500 0.038 Uiso 1 1 calc R U
C8 C 0.3900(3) 0.2462(3) 0.14867(19) 0.0241(5) Uani 1 1 d . .
H8A H 0.4097 0.1280 0.1033 0.029 Uiso 1 1 calc R U
H8B H 0.3441 0.1901 0.2079 0.029 Uiso 1 1 calc R U
C9 C 0.2816(3) 0.3881(4) 0.07974(19) 0.0296(5) Uani 1 1 d . .
H9A H 0.3354 0.4899 0.0432 0.035 Uiso 1 1 calc R U
H9B H 0.2237 0.3034 0.0229 0.035 Uiso 1 1 calc R U
C10 C 0.1790(3) 0.5062(4) 0.1403(2) 0.0310(5) Uani 1 1 d . .
H10 H 0.1024 0.4071 0.1534 0.037 Uiso 1 1 calc R U
C17 C 0.1056(3) 0.6798(5) 0.0691(2) 0.0438(7) Uani 1 1 d . .
H17A H 0.1759 0.7878 0.0613 0.066 Uiso 1 1 calc R U
H17B H 0.0281 0.7386 0.1025 0.066 Uiso 1 1 calc R U
H17C H 0.0660 0.6243 -0.0022 0.066 Uiso 1 1 calc R U
C11 C 0.2499(2) 0.5896(4) 0.25096(19) 0.0251(5) Uani 1 1 d . .
H11A H 0.1911 0.7058 0.2706 0.030 Uiso 1 1 calc R U
H11B H 0.2476 0.4793 0.3053 0.030 Uiso 1 1 calc R U
C12 C 0.4053(2) 0.6648(3) 0.25890(17) 0.0193(4) Uani 1 1 d . .
H12A H 0.4221 0.7781 0.3125 0.023 Uiso 1 1 calc R U
H12B H 0.4188 0.7219 0.1881 0.023 Uiso 1 1 calc R U
C13 C 0.5175(2) 0.4943(3) 0.29169(16) 0.0166(4) Uani 1 1 d . .
H13 H 0.4835 0.4109 0.3496 0.020 Uiso 1 1 calc R U
C14 C 0.6655(2) 0.5873(3) 0.34161(16) 0.0166(4) Uani 1 1 d . .
H14 H 0.6974 0.6887 0.2904 0.020 Uiso 1 1 calc R U

loop_
_atom_site_aniso_label
_atom_site_aniso_U_11
_atom_site_aniso_U_22
_atom_site_aniso_U_33
_atom_site_aniso_U_23
_atom_site_aniso_U_13
_atom_site_aniso_U_12
C1 0.0164(8) 0.0150(9) 0.0192(10) -0.0005(7) 0.0028(7) -0.0056(7)
O1 0.0299(8) 0.0143(7) 0.0230(8) -0.0025(6) 0.0026(6) -0.0005(6)
C2 0.0241(10) 0.0187(10) 0.0184(10) 0.0003(8) 0.0005(8) -0.0036(8)
C3 0.0208(9) 0.0190(9) 0.0237(11) 0.0043(8) 0.0000(8) 0.0023(8)
C4 0.0185(9) 0.0196(10) 0.0258(12) 0.0021(8) 0.0065(8) 0.0010(7)
C15 0.0197(10) 0.0331(13) 0.0473(16) 0.0024(11) 0.0104(10) -0.0006(9)
C5 0.0329(12) 0.0205(11) 0.0267(12) 0.0039(9) 0.0124(9) 0.0081(9)
O2 0.0374(10) 0.0426(11) 0.0595(13) -0.0083(10) 0.0121(9) 0.0187(8)
C6 0.0375(12) 0.0133(9) 0.0207(11) -0.0011(8) 0.0079(9) 0.0043(8)
C7 0.0306(10) 0.0132(9) 0.0154(10) -0.0002(8) 0.0057(8) 0.0003(8)
C16 0.0376(13) 0.0206(10) 0.0195(11) 0.0021(8) 0.0112(9) 0.0023(9)
C8 0.0365(12) 0.0178(10) 0.0177(11) -0.0044(8) 0.0037(9) -0.0045(9)
C9 0.0364(12) 0.0315(12) 0.0187(11) -0.0025(9) -0.0018(9) -0.0041(10)
C10 0.0263(11) 0.0347(12) 0.0297(13) -0.0011(10) -0.0020(9) -0.0064(9)
C17 0.0380(14) 0.0519(17) 0.0368(15) 0.0015(13) -0.0079(11) 0.0076(12)
C11 0.0237(10) 0.0278(11) 0.0237(11) -0.0010(9) 0.0038(8) 0.0001(9)
C12 0.0221(10) 0.0166(9) 0.0190(10) -0.0002(8) 0.0026(8) -0.0005(8)
C13 0.0230(9) 0.0131(9) 0.0138(10) 0.0002(7) 0.0032(7) -0.0017(7)
C14 0.0209(9) 0.0114(8) 0.0183(10) 0.0023(7) 0.0059(7) -0.0003(7)

loop_
_atom_type_symbol
_atom_type_description
_atom_type_scat_dispersion_real
_atom_type_scat_dispersion_imag
_atom_type_scat_source
C C 0.0181 0.0091 'International Tables Vol C Tables 4.2.6.8 and 6.1.1.4'
H H 0.0000 0.0000 'International Tables Vol C Tables 4.2.6.8 and 6.1.1.4'
O O 0.0492 0.0322 'International Tables Vol C Tables 4.2.6.8 and 6.1.1.4'

loop_
_geom_angle_atom_site_label_1
_geom_angle_atom_site_label_2
_geom_angle_atom_site_label_3
_geom_angle
O1 C1 C2 124.14(19)
O1 C1 C14 126.07(19)
C2 C1 C14 109.78(16)
C1 C2 C3 104.98(17)
C1 C2 H2A 110.7
C3 C2 H2A 110.7
C1 C2 H2B 110.7
C3 C2 H2B 110.7
H2A C2 H2B 108.8
C2 C3 C4 104.26(17)
C2 C3 H3A 110.9
C4 C3 H3A 110.9
C2 C3 H3B 110.9
C4 C3 H3B 110.9
H3A C3 H3B 108.9
C5 C4 C15 110.38(18)
C5 C4 C14 115.78(18)
C15 C4 C14 109.01(17)
C5 C4 C3 108.03(17)
C15 C4 C3 110.57(19)
C14 C4 C3 102.79(16)
C4 C15 H15A 109.5
C4 C15 H15B 109.5
H15A C15 H15B 109.5
C4 C15 H15C 109.5
H15A C15 H15C 109.5
H15B C15 H15C 109.5
O2 C5 C6 121.2(2)
O2 C5 C4 121.0(2)
C6 C5 C4 117.72(18)
C5 C6 C7 113.55(18)
C5 C6 H6A 108.9
C7 C6 H6A 108.9
C5 C6 H6B 108.9
C7 C6 H6B 108.9
H6A C6 H6B 107.7
C16 C7 C6 107.78(17)
C16 C7 C8 110.77(18)
C6 C7 C8 106.84(17)
C16 C7 C13 111.89(16)
C6 C7 C13 107.98(16)
C8 C7 C13 111.35(17)
C7 C16 H16A 109.5
C7 C16 H16B 109.5
H16A C16 H16B 109.5
C7 C16 H16C 109.5
H16A C16 H16C 109.5
H16B C16 H16C 109.5
C9 C8 C7 117.05(18)
C9 C8 H8A 108.0
C7 C8 H8A 108.0
C9 C8 H8B 108.0
C7 C8 H8B 108.0
H8A C8 H8B 107.3
C10 C9 C8 115.9(2)
C10 C9 H9A 108.3
C8 C9 H9A 108.3
C10 C9 H9B 108.3
C8 C9 H9B 108.3
H9A C9 H9B 107.4
C17 C10 C9 109.8(2)
C17 C10 C11 111.0(2)
C9 C10 C11 114.03(19)
C17 C10 H10 107.2
C9 C10 H10 107.2
C11 C10 H10 107.2
C10 C17 H17A 109.5
C10 C17 H17B 109.5
H17A C17 H17B 109.5
C10 C17 H17C 109.5
H17A C17 H17C 109.5
H17B C17 H17C 109.5
C12 C11 C10 116.08(19)
C12 C11 H11A 108.3
C10 C11 H11A 108.3
C12 C11 H11B 108.3
C10 C11 H11B 108.3
H11A C11 H11B 107.4
C11 C12 C13 113.59(17)
C11 C12 H12A 108.8
C13 C12 H12A 108.8
C11 C12 H12B 108.8
C13 C12 H12B 108.8
H12A C12 H12B 107.7
C12 C13 C7 114.06(17)
C12 C13 C14 111.38(15)
C7 C13 C14 110.18(16)
C12 C13 H13 106.9
C7 C13 H13 106.9
C14 C13 H13 106.9
C1 C14 C4 102.32(16)
C1 C14 C13 110.22(15)
C4 C14 C13 114.19(16)
C1 C14 H14 110.0
C4 C14 H14 110.0
C13 C14 H14 110.0

loop_
_geom_bond_atom_site_label_1
_geom_bond_atom_site_label_2
_geom_bond_distance
C1 O1 1.210(3)
C1 C2 1.517(3)
C1 C14 1.534(3)
C2 C3 1.526(3)
C2 H2A 0.9900
C2 H2B 0.9900
C3 C4 1.562(3)
C3 H3A 0.9900
C3 H3B 0.9900
C4 C5 1.514(3)
C4 C15 1.533(3)
C4 C14 1.551(3)
C15 H15A 0.9800
C15 H15B 0.9800
C15 H15C 0.9800
C5 O2 1.221(3)
C5 C6 1.510(3)
C6 C7 1.539(3)
C6 H6A 0.9900
C6 H6B 0.9900
C7 C16 1.536(3)
C7 C8 1.546(3)
C7 C13 1.550(3)
C16 H16A 0.9800
C16 H16B 0.9800
C16 H16C 0.9800
C8 C9 1.532(3)
C8 H8A 0.9900
C8 H8B 0.9900
C9 C10 1.532(4)
C9 H9A 0.9900
C9 H9B 0.9900
C10 C17 1.529(4)
C10 C11 1.537(3)
C10 H10 1.0000
C17 H17A 0.9800
C17 H17B 0.9800
C17 H17C 0.9800
C11 C12 1.535(3)
C11 H11A 0.9900
C11 H11B 0.9900
C12 C13 1.538(3)
C12 H12A 0.9900
C12 H12B 0.9900
C13 C14 1.556(3)
C13 H13 1.0000
C14 H14 1.0000

loop_
_geom_torsion_atom_site_label_1
_geom_torsion_atom_site_label_2
_geom_torsion_atom_site_label_3
_geom_torsion_atom_site_label_4
_geom_torsion
O1 C1 C2 C3 176.75(19)
C14 C1 C2 C3 -3.7(2)
C1 C2 C3 C4 26.6(2)
C2 C3 C4 C5 -162.43(17)
C2 C3 C4 C15 76.7(2)
C2 C3 C4 C14 -39.6(2)
C15 C4 C5 O2 29.3(3)
C14 C4 C5 O2 153.7(2)
C3 C4 C5 O2 -91.7(3)
C15 C4 C5 C6 -154.3(2)
C14 C4 C5 C6 -29.9(3)
C3 C4 C5 C6 84.7(2)
O2 C5 C6 C7 -141.1(2)
C4 C5 C6 C7 42.5(3)
C5 C6 C7 C16 63.0(2)
C5 C6 C7 C8 -177.92(18)
C5 C6 C7 C13 -58.0(2)
C16 C7 C8 C9 -53.9(3)
C6 C7 C8 C9 -171.00(19)
C13 C7 C8 C9 71.3(2)
C7 C8 C9 C10 -89.1(3)
C8 C9 C10 C17 165.3(2)
C8 C9 C10 C11 40.1(3)
C17 C10 C11 C12 -88.9(3)
C9 C10 C11 C12 35.7(3)
C10 C11 C12 C13 -89.5(2)
C11 C12 C13 C7 76.8(2)
C11 C12 C13 C14 -157.72(17)
C16 C7 C13 C12 70.1(2)
C6 C7 C13 C12 -171.45(17)
C8 C7 C13 C12 -54.5(2)
C16 C7 C13 C14 -56.0(2)
C6 C7 C13 C14 62.4(2)
C8 C7 C13 C14 179.42(16)
O1 C1 C14 C4 158.91(19)
C2 C1 C14 C4 -20.66(19)
O1 C1 C14 C13 -79.3(2)
C2 C1 C14 C13 101.17(18)
C5 C4 C14 C1 153.68(17)
C15 C4 C14 C1 -81.2(2)
C3 C4 C14 C1 36.16(18)
C5 C4 C14 C13 34.6(2)
C15 C4 C14 C13 159.74(18)
C3 C4 C14 C13 -82.9(2)
C12 C13 C14 C1 66.2(2)
C7 C13 C14 C1 -166.21(15)
C12 C13 C14 C4 -179.32(17)
C7 C13 C14 C4 -51.7(2)
